data_7202669
loop_
_publ_author_name
'Duan, Xianying'
'Li, Yizhi'
'Su, Yang'
'Zang, Shuangquan'
'Zhu, Chengjian'
'Meng, Qingjin'

_publ_section_title
;
 Syntheses and solid state structures of hybrid d10 metal--organic
 frameworks based on methylenediisophthalic acid (H4MDIP)
;
_journal_issue 9
_journal_name_full CrystEngComm
_journal_page_first 758
_journal_paper_doi 10.1039/b618613k
_journal_volume 9
_journal_year 2007
_chemical_formula_moiety '2(C17 H12 Cd O9), 0.5(H4 O2)'
_chemical_formula_sum 'C34 H26 Cd2 O19'
_chemical_formula_weight 963.35
_chemical_name_systematic
;
?
;
_space_group_IT_number 2
_symmetry_cell_setting triclinic
_symmetry_space_group_name_Hall '-P 1'
_symmetry_space_group_name_H-M 'P -1'
_atom_sites_solution_hydrogens geom
_atom_sites_solution_primary direct
_atom_sites_solution_secondary difmap
_audit_creation_method SHELXL-97
_cell_angle_alpha 75.521(3)
_cell_angle_beta 75.762(4)
_cell_angle_gamma 74.716(3)
_cell_formula_units_Z 1
_cell_length_a 7.3409(16)
_cell_length_b 10.135(2)
_cell_length_c 11.966(3)
_cell_measurement_reflns_used 888
_cell_measurement_temperature 291(2)
_cell_measurement_theta_max 27.783
_cell_measurement_theta_min 2.494
_cell_volume 815.9(3)
_computing_cell_refinement 'Bruker SMART'
_computing_data_collection 'Bruker SMART'
_computing_data_reduction 'Bruker SAINT'
_computing_molecular_graphics 'Bruker SHELXTL'
_computing_publication_material 'Bruker SHELXTL'
_computing_structure_refinement 'Bruker SHELXTL'
_computing_structure_solution 'Bruker SHELXTL'
_diffrn_ambient_temperature 291(2)
_diffrn_measured_fraction_theta_full 0.971
_diffrn_measured_fraction_theta_max 0.971
_diffrn_measurement_device_type 'CCD area detector'
_diffrn_measurement_method 'phi and omega scans'
_diffrn_radiation_monochromator graphite
_diffrn_radiation_source 'fine-focus sealed tube'
_diffrn_radiation_type MoK\a
_diffrn_radiation_wavelength 0.71073
_diffrn_reflns_av_R_equivalents 0.0312
_diffrn_reflns_av_sigmaI/netI 0.0851
_diffrn_reflns_limit_h_max 7
_diffrn_reflns_limit_h_min -9
_diffrn_reflns_limit_k_max 12
_diffrn_reflns_limit_k_min -12
_diffrn_reflns_limit_l_max 12
_diffrn_reflns_limit_l_min -14
_diffrn_reflns_number 4350
_diffrn_reflns_theta_full 26.00
_diffrn_reflns_theta_max 26.00
_diffrn_reflns_theta_min 2.13
_exptl_absorpt_coefficient_mu 1.395
_exptl_absorpt_correction_T_max 0.821
_exptl_absorpt_correction_T_min 0.745
_exptl_absorpt_correction_type multi-scan
_exptl_absorpt_process_details 'SADABS, Bruker(2000)'
_exptl_crystal_colour brown
_exptl_crystal_density_diffrn 1.961
_exptl_crystal_density_method 'not measured'
_exptl_crystal_description block
_exptl_crystal_F_000 478
_exptl_crystal_size_max 0.24
_exptl_crystal_size_mid 0.18
_exptl_crystal_size_min 0.14
_refine_diff_density_max 1.479
_refine_diff_density_min -1.408
_refine_diff_density_rms 0.132
_refine_ls_extinction_method none
_refine_ls_goodness_of_fit_ref 1.072
_refine_ls_hydrogen_treatment constr
_refine_ls_matrix_type full
_refine_ls_number_parameters 253
_refine_ls_number_reflns 3111
_refine_ls_number_restraints 0
_refine_ls_restrained_S_all 1.072
_refine_ls_R_factor_all 0.0774
_refine_ls_R_factor_gt 0.0598
_refine_ls_shift/su_max 0.000
_refine_ls_shift/su_mean 0.000
_refine_ls_structure_factor_coef Fsqd
_refine_ls_weighting_details 'calc w=1/[\s^2^(Fo^2^)+(0.0630P)^2^+0.0000P] where P=(Fo^2^+2Fc^2^)/3'
_refine_ls_weighting_scheme calc
_refine_ls_wR_factor_gt 0.1178
_refine_ls_wR_factor_ref 0.1209
_reflns_number_gt 2414
_reflns_number_total 3111
_reflns_threshold_expression >2sigma(I)
_cod_data_source_file b618613k.txt
_cod_data_source_block 60601a
_cod_original_sg_symbol_H-M 'P -1 '
_cod_database_code 7202669

loop_
_symmetry_equiv_pos_as_xyz
'x, y, z'
'-x, -y, -z'

loop_
_atom_site_label
_atom_site_type_symbol
_atom_site_fract_x
_atom_site_fract_y
_atom_site_fract_z
_atom_site_U_iso_or_equiv
_atom_site_adp_type
_atom_site_occupancy
_atom_site_symmetry_multiplicity
_atom_site_calc_flag
_atom_site_refinement_flags
_atom_site_disorder_assembly
_atom_site_disorder_group
C1 C 0.5755(9) 1.0300(6) 0.1327(5) 0.0315(12) Uani 1 1 d . . .
C2 C 0.6807(9) 0.9045(6) 0.0973(5) 0.0348(14) Uani 1 1 d . . .
H2 H 0.8069 0.8967 0.0559 0.042 Uiso 1 1 calc R . .
C3 C 0.5906(9) 0.7925(6) 0.1258(5) 0.0345(14) Uani 1 1 d . . .
C4 C 0.4016(10) 0.8054(7) 0.1793(5) 0.0355(13) Uani 1 1 d . . .
H4 H 0.3450 0.7289 0.1962 0.043 Uiso 1 1 calc R . .
C5 C 0.2901(9) 0.9329(6) 0.2095(5) 0.0332(14) Uani 1 1 d . . .
C6 C 0.3780(10) 1.0410(7) 0.1873(6) 0.0375(14) Uani 1 1 d . . .
H6 H 0.3073 1.1249 0.2083 0.045 Uiso 1 1 calc R . .
C7 C 0.0834(8) 0.9449(6) 0.2568(5) 0.0311(13) Uani 1 1 d . . .
H7A H 0.0236 0.9331 0.1971 0.037 Uiso 1 1 calc R . .
H7B H 0.0288 1.0386 0.2713 0.037 Uiso 1 1 calc R . .
C8 C 0.0303(10) 0.8424(7) 0.3688(6) 0.0385(15) Uani 1 1 d . . .
C9 C -0.1053(9) 0.7672(7) 0.3806(5) 0.0353(14) Uani 1 1 d . . .
C10 C -0.1518(9) 0.6732(6) 0.4819(5) 0.0329(13) Uani 1 1 d . . .
H13 H 0.2161 0.8700 0.4584 0.039 Uiso 1 1 d R . .
C11 C -0.0793(9) 0.6598(7) 0.5801(6) 0.0348(13) Uani 1 1 d . . .
C12 C 0.0646(9) 0.7338(6) 0.5702(5) 0.0319(13) Uani 1 1 d . . .
C13 C 0.1207(9) 0.8240(6) 0.4648(5) 0.0323(13) Uani 1 1 d . . .
C14 C 0.6734(9) 1.1473(6) 0.0977(6) 0.0340(14) Uani 1 1 d . . .
C15 C 0.7006(9) 0.6558(6) 0.0907(5) 0.0343(13) Uani 1 1 d . . .
C16 C -0.3096(9) 0.5959(7) 0.4927(6) 0.0346(14) Uani 1 1 d . . .
H9 H -0.1682 0.7787 0.3189 0.041 Uiso 1 1 d R . .
C17 C 0.1513(9) 0.7138(6) 0.6758(5) 0.0350(14) Uani 1 1 d . . .
Cd1 Cd 0.17469(7) 0.62083(5) 0.95444(4) 0.03241(16) Uani 1 1 d . . .
H8B H 0.2898 0.8465 0.6202 0.039 Uiso 1 1 d R . .
O1 O 0.5735(6) 1.2545(4) 0.1536(4) 0.0340(9) Uani 1 1 d . . .
O2 O 0.8228(6) 1.1542(4) 0.0365(4) 0.0347(10) Uani 1 1 d . . .
O3 O 0.6114(6) 0.5558(4) 0.1200(4) 0.0379(10) Uani 1 1 d . . .
O4 O 0.8667(6) 0.6428(4) 0.0297(4) 0.0385(10) Uani 1 1 d . . .
O5 O -0.3805(6) 0.6109(4) 0.4056(4) 0.0353(10) Uani 1 1 d . . .
H11 H -0.1236 0.6044 0.6514 0.042 Uiso 1 1 d R . .
O6 O -0.3507(6) 0.5141(4) 0.5898(4) 0.0328(9) Uani 1 1 d . . .
H6A H -0.4512 0.4911 0.5928 0.039 Uiso 1 1 d R . .
O7 O 0.0724(6) 0.6677(4) 0.7737(4) 0.0347(10) Uani 1 1 d . . .
O8 O 0.3104(6) 0.7599(4) 0.6507(4) 0.0357(10) Uani 1 1 d . . .
O9 O 0.2534(7) 0.5144(5) 1.1330(4) 0.0430(11) Uani 1 1 d . . .
H9A H 0.3556 0.5370 1.1360 0.052 Uiso 1 1 d R . .
H9B H 0.2718 0.4264 1.1415 0.052 Uiso 1 1 d R . .
O10 O 0.5048(16) 0.0716(10) 0.4994(10) 0.055(3) Uani 0.50 1 d P . .
H10A H 0.3994 0.0775 0.4791 0.066 Uiso 0.50 1 d PR . .
H10B H 0.5713 -0.0113 0.5021 0.066 Uiso 0.50 1 d PR . .

loop_
_atom_site_aniso_label
_atom_site_aniso_U_11
_atom_site_aniso_U_22
_atom_site_aniso_U_33
_atom_site_aniso_U_23
_atom_site_aniso_U_13
_atom_site_aniso_U_12
C1 0.029(3) 0.036(3) 0.029(3) 0.002(2) -0.007(2) -0.013(2)
C2 0.034(3) 0.029(3) 0.032(3) -0.001(2) 0.003(2) -0.005(3)
C3 0.032(3) 0.028(3) 0.039(3) -0.003(2) -0.003(3) -0.005(3)
C4 0.041(4) 0.035(3) 0.031(3) -0.010(2) -0.007(3) -0.006(3)
C5 0.028(3) 0.030(3) 0.036(3) -0.009(2) -0.007(2) 0.007(2)
C6 0.038(4) 0.031(3) 0.043(4) -0.002(3) -0.009(3) -0.012(3)
C7 0.028(3) 0.029(3) 0.032(3) -0.001(2) 0.002(2) -0.011(2)
C8 0.035(4) 0.044(4) 0.034(3) -0.001(3) 0.000(3) -0.018(3)
C9 0.033(3) 0.040(3) 0.027(3) 0.001(2) -0.007(2) -0.003(3)
C10 0.033(3) 0.040(3) 0.028(3) -0.002(2) 0.000(2) -0.021(3)
C11 0.033(3) 0.036(3) 0.034(3) -0.001(2) -0.004(2) -0.013(3)
C12 0.029(3) 0.032(3) 0.033(3) -0.008(2) 0.000(2) -0.006(2)
C13 0.032(3) 0.035(3) 0.036(3) -0.014(3) -0.010(3) -0.008(3)
C14 0.037(4) 0.032(3) 0.039(3) 0.000(3) -0.024(3) -0.009(3)
C15 0.032(3) 0.037(3) 0.030(3) -0.007(2) -0.003(2) -0.002(3)
C16 0.033(3) 0.043(4) 0.041(3) -0.014(3) -0.006(3) -0.026(3)
C17 0.029(3) 0.037(3) 0.032(3) -0.003(3) -0.002(2) -0.003(3)
Cd1 0.0300(3) 0.0329(2) 0.0319(2) -0.00555(16) -0.00292(16) -0.00623(17)
O1 0.031(2) 0.036(2) 0.041(2) -0.0091(18) -0.0127(18) -0.0100(18)
O2 0.023(2) 0.032(2) 0.050(3) -0.0082(19) 0.0040(19) -0.0193(18)
O3 0.030(2) 0.033(2) 0.050(3) -0.014(2) 0.0034(19) -0.0107(19)
O4 0.031(2) 0.033(2) 0.051(3) -0.016(2) 0.005(2) -0.0105(18)
O5 0.035(2) 0.032(2) 0.040(2) 0.0066(18) -0.0155(19) -0.0132(19)
O6 0.031(2) 0.038(2) 0.032(2) 0.0042(17) -0.0076(17) -0.0203(18)
O7 0.037(2) 0.038(2) 0.032(2) -0.0014(18) -0.0172(18) -0.0082(19)
O8 0.038(3) 0.037(2) 0.038(2) -0.0131(18) -0.0028(19) -0.0171(19)
O9 0.057(3) 0.031(2) 0.048(3) -0.0045(19) -0.019(2) -0.017(2)
O10 0.051(6) 0.038(5) 0.073(7) -0.023(5) 0.004(5) -0.007(5)

loop_
_atom_type_symbol
_atom_type_description
_atom_type_scat_dispersion_real
_atom_type_scat_dispersion_imag
_atom_type_scat_source
C C 0.0033 0.0016 'International Tables Vol C Tables 4.2.6.8 and 6.1.1.4'
Cd Cd -0.8075 1.2024 'International Tables Vol C Tables 4.2.6.8 and 6.1.1.4'
O O 0.0106 0.0060 'International Tables Vol C Tables 4.2.6.8 and 6.1.1.4'
H H 0.0000 0.0000 'International Tables Vol C Tables 4.2.6.8 and 6.1.1.4'

loop_
_geom_angle_atom_site_label_1
_geom_angle_atom_site_label_2
_geom_angle_atom_site_label_3
_geom_angle
_geom_angle_site_symmetry_1
_geom_angle_site_symmetry_3
_geom_angle_publ_flag
C2 C1 C6 119.0(6) . . ?
C2 C1 C14 116.6(6) . . ?
C6 C1 C14 124.0(6) . . ?
C3 C2 C1 118.2(6) . . ?
C3 C2 H2 120.9 . . ?
C1 C2 H2 120.9 . . ?
C4 C3 C2 121.4(6) . . ?
C4 C3 C15 119.1(6) . . ?
C2 C3 C15 119.4(5) . . ?
C3 C4 C5 121.3(6) . . ?
C3 C4 H4 119.4 . . ?
C5 C4 H4 119.4 . . ?
C6 C5 C4 118.0(6) . . ?
C6 C5 C7 122.9(5) . . ?
C4 C5 C7 119.0(6) . . ?
C5 C6 C1 121.9(6) . . ?
C5 C6 H6 119.1 . . ?
C1 C6 H6 119.1 . . ?
C5 C7 C8 115.8(5) . . ?
C5 C7 H7A 108.3 . . ?
C8 C7 H7A 108.3 . . ?
C5 C7 H7B 108.3 . . ?
C8 C7 H7B 108.3 . . ?
H7A C7 H7B 107.4 . . ?
C9 C8 C13 118.6(6) . . ?
C9 C8 C7 121.7(6) . . ?
C13 C8 C7 119.7(6) . . ?
C8 C9 C10 121.6(6) . . ?
C8 C9 H9 120.1 . . ?
C10 C9 H9 118.3 . . ?
C11 C10 C9 121.8(6) . . ?
C11 C10 C16 118.0(5) . . ?
C9 C10 C16 119.6(6) . . ?
C10 C11 C12 117.7(6) . . ?
C10 C11 H11 121.3 . . ?
C12 C11 H11 121.0 . . ?
C13 C12 C11 120.4(6) . . ?
C13 C12 C17 121.7(6) . . ?
C11 C12 C17 117.9(5) . . ?
C12 C13 C8 119.5(6) . . ?
C12 C13 H13 119.9 . . ?
C8 C13 H13 120.6 . . ?
O2 C14 O1 119.8(5) . . ?
O2 C14 C1 128.4(6) . . ?
O1 C14 C1 111.6(5) . . ?
O2 C14 Cd1 57.1(3) . 2_676 ?
O1 C14 Cd1 62.9(3) . 2_676 ?
C1 C14 Cd1 174.5(5) . 2_676 ?
O4 C15 O3 121.1(5) . . ?
O4 C15 C3 121.8(6) . . ?
O3 C15 C3 116.9(5) . . ?
O5 C16 O6 124.6(5) . . ?
O5 C16 C10 118.5(6) . . ?
O6 C16 C10 116.7(5) . . ?
O7 C17 O8 125.1(6) . . ?
O7 C17 C12 121.9(6) . . ?
O8 C17 C12 112.9(5) . . ?
O4 Cd1 O3 130.34(16) 1_456 2_666 ?
O4 Cd1 O9 91.51(18) 1_456 . ?
O3 Cd1 O9 87.79(17) 2_666 . ?
O4 Cd1 O2 93.73(14) 1_456 2_676 ?
O3 Cd1 O2 135.62(14) 2_666 2_676 ?
O9 Cd1 O2 97.19(16) . 2_676 ?
O4 Cd1 O7 83.87(17) 1_456 . ?
O3 Cd1 O7 83.09(16) 2_666 . ?
O9 Cd1 O7 163.29(15) . . ?
O2 Cd1 O7 99.12(15) 2_676 . ?
O4 Cd1 O1 144.90(15) 1_456 2_676 ?
O3 Cd1 O1 81.25(15) 2_666 2_676 ?
O9 Cd1 O1 106.53(16) . 2_676 ?
O2 Cd1 O1 54.98(14) 2_676 2_676 ?
O7 Cd1 O1 85.93(15) . 2_676 ?
O4 Cd1 C14 117.94(17) 1_456 2_676 ?
O3 Cd1 C14 110.74(18) 2_666 2_676 ?
O9 Cd1 C14 101.70(17) . 2_676 ?
O2 Cd1 C14 25.06(17) 2_676 2_676 ?
O7 Cd1 C14 94.63(16) . 2_676 ?
O1 Cd1 C14 29.97(18) 2_676 2_676 ?
C14 O1 Cd1 87.1(3) . 2_676 ?
C14 O2 Cd1 97.8(4) . 2_676 ?
C15 O3 Cd1 104.3(3) . 2_666 ?
C15 O4 Cd1 168.7(5) . 1_654 ?
C16 O6 H6A 109.6 . . ?
C17 O7 Cd1 129.6(4) . . ?
C17 O8 H8B 110.6 . . ?
Cd1 O9 H9A 107.9 . . ?
Cd1 O9 H9B 110.1 . . ?
H9A O9 H9B 110.2 . . ?
O10 O10 H10A 73.7 2_656 . ?
H10A O10 H10B 109.5 . . ?

loop_
_geom_bond_atom_site_label_1
_geom_bond_atom_site_label_2
_geom_bond_distance
_geom_bond_site_symmetry_2
_geom_bond_publ_flag
C1 C2 1.409(9) . ?
C1 C6 1.424(9) . ?
C1 C14 1.469(8) . ?
C2 C3 1.390(9) . ?
C2 H2 0.9300 . ?
C3 C4 1.364(9) . ?
C3 C15 1.510(8) . ?
C4 C5 1.414(8) . ?
C4 H4 0.9300 . ?
C5 C6 1.353(9) . ?
C5 C7 1.467(8) . ?
C6 H6 0.9300 . ?
C7 C8 1.512(8) . ?
C7 H7A 0.9700 . ?
C7 H7B 0.9700 . ?
C8 C9 1.367(9) . ?
C8 C13 1.413(9) . ?
C9 C10 1.372(8) . ?
C9 H9 0.9314 . ?
C10 C11 1.369(9) . ?
C10 C16 1.526(8) . ?
C11 C12 1.416(9) . ?
C11 H11 0.9320 . ?
C12 C13 1.400(8) . ?
C12 C17 1.498(9) . ?
C13 H13 0.9174 . ?
C14 O2 1.168(8) . ?
C14 O1 1.366(8) . ?
C14 Cd1 2.731(6) 2_676 ?
C15 O4 1.250(7) . ?
C15 O3 1.280(8) . ?
C16 O5 1.235(8) . ?
C16 O6 1.268(7) . ?
C17 O7 1.209(7) . ?
C17 O8 1.311(8) . ?
Cd1 O4 2.192(4) 1_456 ?
Cd1 O3 2.256(4) 2_666 ?
Cd1 O9 2.278(5) . ?
Cd1 O2 2.314(4) 2_676 ?
Cd1 O7 2.359(4) . ?
Cd1 O1 2.434(4) 2_676 ?
Cd1 C14 2.731(6) 2_676 ?
O1 Cd1 2.434(4) 2_676 ?
O2 Cd1 2.314(4) 2_676 ?
O3 Cd1 2.256(4) 2_666 ?
O4 Cd1 2.192(4) 1_654 ?
O6 H6A 0.8200 . ?
O8 H8B 0.8500 . ?
O9 H9A 0.8507 . ?
O9 H9B 0.8501 . ?
O10 O10 1.468(19) 2_656 ?
O10 H10A 0.8500 . ?
O10 H10B 0.8500 . ?

loop_
_geom_hbond_atom_site_label_D
_geom_hbond_atom_site_label_H
_geom_hbond_atom_site_label_A
_geom_hbond_distance_DH
_geom_hbond_distance_HA
_geom_hbond_distance_DA
_geom_hbond_angle_DHA
_geom_hbond_site_symmetry_A
O8 H8B O10 0.85 2.00 2.544(11) 120.6 2_666
O6 H6A O5 0.82 1.80 2.595(6) 161.8 2_466
O9 H9A O3 0.85 1.90 2.730(7) 166.5 1_556
O9 H9B O1 0.85 2.44 3.036(6) 127.7 1_546
O10 H10B O10 0.85 0.94 1.468(19) 110.4 2_656
